data_2220179
loop_
_publ_author_name
'Xiao, Zhu-Ping'
'Xiao, He-Ying'

_publ_section_title
;
 1-(2-Hydroxy-3,4-dimethoxyphenyl)-2-(4-methoxyphenyl)ethanone
;
_journal_coeditor_code HB2823
_journal_issue 12
_journal_name_full 'Acta Crystallographica Section E'
_journal_page_first o2324
_journal_paper_doi 10.1107/S1600536808036258
_journal_volume 64
_journal_year 2008
_chemical_formula_iupac 'C17 H18 O5'
_chemical_formula_moiety 'C17 H18 O5'
_chemical_formula_sum 'C17 H18 O5'
_chemical_formula_weight 302.31
_chemical_name_systematic
;
1-(2-Hydroxy-3,4-dimethoxyphenyl)-2-(4-methoxyphenyl)ethanone
;
_space_group_IT_number 14
_symmetry_cell_setting monoclinic
_symmetry_space_group_name_Hall '-P 2ybc'
_symmetry_space_group_name_H-M 'P 1 21/c 1'
_atom_sites_solution_hydrogens mixed
_atom_sites_solution_primary direct
_atom_sites_solution_secondary difmap
_audit_creation_method SHELXL-97
_cell_angle_alpha 90.00
_cell_angle_beta 92.86(3)
_cell_angle_gamma 90.00
_cell_formula_units_Z 4
_cell_length_a 14.431(3)
_cell_length_b 14.073(3)
_cell_length_c 7.4610(15)
_cell_measurement_reflns_used 1217
_cell_measurement_temperature 293(2)
_cell_measurement_theta_max 24.73
_cell_measurement_theta_min 1.58
_cell_volume 1513.3(5)
_computing_cell_refinement 'CAD-4 Software (Enraf--Nonius, 1989)'
_computing_data_collection 'CAD-4 Software (Enraf--Nonius, 1989)'
_computing_data_reduction 'XCAD4 (Harms & Wocadlo, 1995)'
_computing_molecular_graphics 'SHELXTL (Sheldrick, 2008)'
_computing_publication_material 'SHELXTL (Sheldrick, 2008)'
_computing_structure_refinement 'SHELXL97 (Sheldrick, 2008)'
_computing_structure_solution 'SHELXS97 (Sheldrick, 2008)'
_diffrn_ambient_temperature 293(2)
_diffrn_measured_fraction_theta_full 1.000
_diffrn_measured_fraction_theta_max 1.000
_diffrn_measurement_device_type 'Enraf--Nonius CAD-4'
_diffrn_measurement_method \w/2\q
_diffrn_radiation_monochromator graphite
_diffrn_radiation_source 'fine-focus sealed tube'
_diffrn_radiation_type MoK\a
_diffrn_radiation_wavelength 0.71073
_diffrn_reflns_av_R_equivalents 0.0591
_diffrn_reflns_av_sigmaI/netI 0.0538
_diffrn_reflns_limit_h_max 17
_diffrn_reflns_limit_h_min -17
_diffrn_reflns_limit_k_max 0
_diffrn_reflns_limit_k_min -16
_diffrn_reflns_limit_l_max 8
_diffrn_reflns_limit_l_min 0
_diffrn_reflns_number 2893
_diffrn_reflns_theta_full 25.00
_diffrn_reflns_theta_max 25.00
_diffrn_reflns_theta_min 1.41
_diffrn_standards_decay_% 0
_diffrn_standards_interval_count 0
_diffrn_standards_interval_time 0
_diffrn_standards_number 0
_exptl_absorpt_coefficient_mu 0.098
_exptl_absorpt_correction_T_max 0.971
_exptl_absorpt_correction_T_min 0.971
_exptl_absorpt_correction_type psi-scan
_exptl_absorpt_process_details '(North <i>et al.</i>,  1968)'
_exptl_crystal_colour light-yellow
_exptl_crystal_density_diffrn 1.327
_exptl_crystal_density_method 'not measured'
_exptl_crystal_description block
_exptl_crystal_F_000 640
_exptl_crystal_size_max 0.30
_exptl_crystal_size_mid 0.30
_exptl_crystal_size_min 0.30
_refine_diff_density_max 0.282
_refine_diff_density_min -0.352
_refine_ls_extinction_method none
_refine_ls_goodness_of_fit_ref 1.031
_refine_ls_hydrogen_treatment mixed
_refine_ls_matrix_type full
_refine_ls_number_parameters 206
_refine_ls_number_reflns 2667
_refine_ls_number_restraints 0
_refine_ls_restrained_S_all 1.031
_refine_ls_R_factor_all 0.1243
_refine_ls_R_factor_gt 0.0708
_refine_ls_shift/su_max 0.000
_refine_ls_shift/su_mean 0.000
_refine_ls_structure_factor_coef Fsqd
_refine_ls_weighting_details 'calc w=1/[\s^2^(Fo^2^)+(0.1231P)^2^] where P=(Fo^2^+2Fc^2^)/3'
_refine_ls_weighting_scheme calc
_refine_ls_wR_factor_gt 0.1728
_refine_ls_wR_factor_ref 0.2150
_reflns_number_gt 1543
_reflns_number_total 2667
_reflns_threshold_expression I>2\s(I)
_cod_data_source_file hb2823.cif
_cod_data_source_block I
_cod_depositor_comments
;
The following automatic conversions were performed:

'_atom_sites_solution_hydrogens' value 'difmap and geom' was changed
to 'mixed'.

Automatic conversion script
Id: cif_fix_values 6452 2018-10-05 10:23:21Z andrius 
;
_cod_original_sg_symbol_H-M 'P 21/c'
_cod_database_code 2220179
_cod_database_fobs_code 2220179

loop_
_symmetry_equiv_pos_as_xyz
'x, y, z'
'-x, y+1/2, -z+1/2'
'-x, -y, -z'
'x, -y-1/2, z-1/2'

loop_
_atom_site_type_symbol
_atom_site_label
_atom_site_fract_x
_atom_site_fract_y
_atom_site_fract_z
_atom_site_U_iso_or_equiv
_atom_site_adp_type
_atom_site_calc_flag
_atom_site_refinement_flags
_atom_site_occupancy
C C1 0.4333(2) 0.7518(2) 1.0256(5) 0.0384(8) Uani d . 1
C C2 0.3890(2) 0.6623(2) 1.0334(4) 0.0379(8) Uani d . 1
C C3 0.2979(2) 0.6555(2) 1.0813(4) 0.0391(8) Uani d . 1
C C4 0.2496(2) 0.7362(2) 1.1277(4) 0.0399(9) Uani d . 1
C C5 0.2918(2) 0.8252(2) 1.1218(4) 0.0396(8) Uani d . 1
H H5 0.2595 0.8796 1.1519 0.048 Uiso calc R 1
C C6 0.3819(2) 0.8313(2) 1.0709(5) 0.0431(9) Uani d . 1
H H6 0.4097 0.8909 1.0666 0.052 Uiso calc R 1
C C7 0.6747(2) 0.8578(2) 0.9220(5) 0.0401(9) Uani d . 1
C C8 0.7407(3) 0.8069(3) 1.0250(5) 0.0504(10) Uani d . 1
H H8 0.7216 0.7680 1.1170 0.060 Uiso calc R 1
C C9 0.8331(3) 0.8129(3) 0.9935(5) 0.0562(11) Uani d . 1
H H9 0.8758 0.7771 1.0621 0.067 Uiso calc R 1
C C10 0.8632(2) 0.8713(3) 0.8614(6) 0.0486(10) Uani d . 1
C C11 0.7995(3) 0.9231(3) 0.7578(5) 0.0468(9) Uani d . 1
H H11 0.8191 0.9628 0.6674 0.056 Uiso calc R 1
C C12 0.7062(3) 0.9155(2) 0.7898(5) 0.0442(9) Uani d . 1
H H12 0.6635 0.9506 0.7196 0.053 Uiso calc R 1
C C13 0.5738(2) 0.8556(3) 0.9633(5) 0.0488(10) Uani d . 1
H H13A 0.5397 0.8940 0.8743 0.059 Uiso calc R 1
H H13B 0.5672 0.8858 1.0789 0.059 Uiso calc R 1
C C14 0.5283(2) 0.7592(2) 0.9682(4) 0.0398(9) Uani d . 1
C C15 0.2723(3) 0.5045(3) 1.2103(6) 0.0663(12) Uani d . 1
H H15A 0.3383 0.4967 1.2260 0.100 Uiso calc R 1
H H15B 0.2441 0.4444 1.1807 0.100 Uiso calc R 1
H H15C 0.2483 0.5281 1.3194 0.100 Uiso calc R 1
C C16 0.1069(3) 0.8046(3) 1.2136(6) 0.0631(12) Uani d . 1
H H16A 0.1365 0.8398 1.3107 0.095 Uiso calc R 1
H H16B 0.0464 0.7849 1.2464 0.095 Uiso calc R 1
H H16C 0.1012 0.8440 1.1086 0.095 Uiso calc R 1
C C17 0.9921(4) 0.9345(4) 0.7095(9) 0.101(2) Uani d . 1
H H17A 0.9633 0.9206 0.5938 0.152 Uiso calc R 1
H H17B 1.0580 0.9260 0.7057 0.152 Uiso calc R 1
H H17C 0.9790 0.9991 0.7412 0.152 Uiso calc R 1
O O1 0.57164(18) 0.68781(18) 0.9225(4) 0.0543(8) Uani d . 1
O O2 0.4326(2) 0.58075(17) 0.9921(4) 0.0499(7) Uani d . 1
O O3 0.25205(18) 0.56972(17) 1.0703(3) 0.0511(7) Uani d . 1
O O4 0.16164(17) 0.72248(18) 1.1765(4) 0.0517(7) Uani d . 1
O O5 0.95673(19) 0.8722(2) 0.8396(5) 0.0760(10) Uani d . 1
H H18 0.489(3) 0.597(3) 0.960(6) 0.063(14) Uiso d . 1

loop_
_atom_site_aniso_label
_atom_site_aniso_U_11
_atom_site_aniso_U_22
_atom_site_aniso_U_33
_atom_site_aniso_U_12
_atom_site_aniso_U_13
_atom_site_aniso_U_23
C1 0.0403(19) 0.0405(19) 0.0339(19) 0.0015(16) -0.0042(15) -0.0021(15)
C2 0.050(2) 0.0317(18) 0.0310(18) 0.0016(15) -0.0098(15) -0.0011(14)
C3 0.046(2) 0.0368(19) 0.0338(19) -0.0040(16) -0.0085(15) 0.0029(15)
C4 0.040(2) 0.045(2) 0.0335(19) -0.0004(16) -0.0080(15) 0.0018(16)
C5 0.043(2) 0.0360(19) 0.040(2) 0.0025(15) -0.0019(16) -0.0027(15)
C6 0.053(2) 0.0343(19) 0.042(2) -0.0029(16) -0.0027(17) -0.0033(16)
C7 0.045(2) 0.0362(18) 0.039(2) -0.0011(16) 0.0019(16) -0.0038(16)
C8 0.054(2) 0.052(2) 0.044(2) -0.0035(19) 0.0015(18) 0.0173(18)
C9 0.052(2) 0.058(2) 0.057(3) 0.0054(19) -0.0058(19) 0.019(2)
C10 0.041(2) 0.040(2) 0.066(3) 0.0021(17) 0.0118(19) 0.0042(19)
C11 0.055(2) 0.040(2) 0.046(2) 0.0043(18) 0.0107(18) 0.0073(17)
C12 0.053(2) 0.0353(19) 0.044(2) 0.0051(17) -0.0011(17) 0.0024(16)
C13 0.046(2) 0.045(2) 0.056(2) -0.0046(18) 0.0009(18) -0.0055(19)
C14 0.046(2) 0.042(2) 0.0307(19) 0.0023(16) -0.0067(15) -0.0015(16)
C15 0.087(3) 0.048(2) 0.063(3) -0.012(2) -0.004(2) 0.011(2)
C16 0.045(2) 0.063(3) 0.081(3) 0.006(2) 0.001(2) -0.001(2)
C17 0.065(3) 0.081(4) 0.162(6) 0.008(3) 0.047(4) 0.047(4)
O1 0.0498(16) 0.0450(15) 0.0682(19) -0.0002(12) 0.0049(13) -0.0119(13)
O2 0.0490(17) 0.0357(14) 0.0643(18) 0.0020(12) -0.0038(14) -0.0076(12)
O3 0.0600(17) 0.0372(14) 0.0544(17) -0.0103(12) -0.0131(12) 0.0028(12)
O4 0.0407(15) 0.0497(15) 0.0645(18) -0.0039(12) 0.0017(12) -0.0010(13)
O5 0.0485(18) 0.075(2) 0.106(3) 0.0105(16) 0.0207(16) 0.0276(19)

loop_
_atom_type_symbol
_atom_type_description
_atom_type_scat_dispersion_real
_atom_type_scat_dispersion_imag
_atom_type_scat_source
C C 0.0033 0.0016 'International Tables Vol C Tables 4.2.6.8 and 6.1.1.4'
H H 0.0000 0.0000 'International Tables Vol C Tables 4.2.6.8 and 6.1.1.4'
O O 0.0106 0.0060 'International Tables Vol C Tables 4.2.6.8 and 6.1.1.4'

loop_
_geom_angle_atom_site_label_1
_geom_angle_atom_site_label_2
_geom_angle_atom_site_label_3
_geom_angle
C6 C1 C2 117.3(3)
C6 C1 C14 122.2(3)
C2 C1 C14 120.5(3)
O2 C2 C3 117.4(3)
O2 C2 C1 122.1(3)
C3 C2 C1 120.5(3)
O3 C3 C2 120.3(3)
O3 C3 C4 119.1(3)
C2 C3 C4 120.4(3)
O4 C4 C3 116.2(3)
O4 C4 C5 123.7(3)
C3 C4 C5 120.1(3)
C6 C5 C4 119.0(3)
C6 C5 H5 120.5
C4 C5 H5 120.5
C5 C6 C1 122.6(3)
C5 C6 H6 118.7
C1 C6 H6 118.7
C12 C7 C8 117.4(3)
C12 C7 C13 121.2(3)
C8 C7 C13 121.3(3)
C9 C8 C7 121.2(3)
C9 C8 H8 119.4
C7 C8 H8 119.4
C8 C9 C10 120.5(4)
C8 C9 H9 119.7
C10 C9 H9 119.7
O5 C10 C9 116.2(3)
O5 C10 C11 124.2(3)
C9 C10 C11 119.6(3)
C10 C11 C12 119.3(3)
C10 C11 H11 120.3
C12 C11 H11 120.3
C7 C12 C11 122.0(3)
C7 C12 H12 119.0
C11 C12 H12 119.0
C7 C13 C14 116.8(3)
C7 C13 H13A 108.1
C14 C13 H13A 108.1
C7 C13 H13B 108.1
C14 C13 H13B 108.1
H13A C13 H13B 107.3
O1 C14 C1 121.1(3)
O1 C14 C13 119.8(3)
C1 C14 C13 119.1(3)
O3 C15 H15A 109.5
O3 C15 H15B 109.5
H15A C15 H15B 109.5
O3 C15 H15C 109.5
H15A C15 H15C 109.5
H15B C15 H15C 109.5
O4 C16 H16A 109.5
O4 C16 H16B 109.5
H16A C16 H16B 109.5
O4 C16 H16C 109.5
H16A C16 H16C 109.5
H16B C16 H16C 109.5
O5 C17 H17A 109.5
O5 C17 H17B 109.5
H17A C17 H17B 109.5
O5 C17 H17C 109.5
H17A C17 H17C 109.5
H17B C17 H17C 109.5
C2 O2 H18 107(3)
C3 O3 C15 116.4(3)
C4 O4 C16 118.1(3)
C10 O5 C17 118.5(3)

loop_
_geom_bond_atom_site_label_1
_geom_bond_atom_site_label_2
_geom_bond_distance
C1 C6 1.393(5)
C1 C2 1.415(5)
C1 C14 1.461(5)
C2 O2 1.351(4)
C2 C3 1.383(5)
C3 O3 1.378(4)
C3 C4 1.386(5)
C4 O4 1.352(4)
C4 C5 1.394(5)
C5 C6 1.376(5)
C5 H5 0.9300
C6 H6 0.9300
C7 C12 1.372(5)
C7 C8 1.393(5)
C7 C13 1.505(5)
C8 C9 1.368(5)
C8 H8 0.9300
C9 C10 1.370(5)
C9 H9 0.9300
C10 O5 1.368(4)
C10 C11 1.380(5)
C11 C12 1.383(5)
C11 H11 0.9300
C12 H12 0.9300
C13 C14 1.509(5)
C13 H13A 0.9700
C13 H13B 0.9700
C14 O1 1.240(4)
C15 O3 1.410(5)
C15 H15A 0.9600
C15 H15B 0.9600
C15 H15C 0.9600
C16 O4 1.434(5)
C16 H16A 0.9600
C16 H16B 0.9600
C16 H16C 0.9600
C17 O5 1.422(5)
C17 H17A 0.9600
C17 H17B 0.9600
C17 H17C 0.9600
O2 H18 0.89(4)

loop_
_geom_hbond_atom_site_label_D
_geom_hbond_atom_site_label_H
_geom_hbond_atom_site_label_A
_geom_hbond_site_symmetry_A
_geom_hbond_distance_DH
_geom_hbond_distance_HA
_geom_hbond_distance_DA
_geom_hbond_angle_DHA
O2 H18 O1 . 0.89(4) 1.78(4) 2.583(4) 148(4)
C15 H15A O2 . 0.96 2.56 3.086(5) 115
C11 H11 O3 2_656 0.93 2.51 3.259(4) 138
C17 H17B O4 4_675 0.96 2.59 3.315(6) 133

loop_
_geom_torsion_atom_site_label_1
_geom_torsion_atom_site_label_2
_geom_torsion_atom_site_label_3
_geom_torsion_atom_site_label_4
_geom_torsion
C6 C1 C2 O2 180.0(3)
C14 C1 C2 O2 1.3(5)
C6 C1 C2 C3 1.1(5)
C14 C1 C2 C3 -177.6(3)
O2 C2 C3 O3 -5.9(5)
C1 C2 C3 O3 173.0(3)
O2 C2 C3 C4 179.1(3)
C1 C2 C3 C4 -2.0(5)
O3 C3 C4 O4 6.4(4)
C2 C3 C4 O4 -178.6(3)
O3 C3 C4 C5 -173.4(3)
C2 C3 C4 C5 1.7(5)
O4 C4 C5 C6 179.7(3)
C3 C4 C5 C6 -0.5(5)
C4 C5 C6 C1 -0.3(5)
C2 C1 C6 C5 0.0(5)
C14 C1 C6 C5 178.7(3)
C12 C7 C8 C9 -1.1(6)
C13 C7 C8 C9 -176.5(4)
C7 C8 C9 C10 1.5(6)
C8 C9 C10 O5 -179.8(4)
C8 C9 C10 C11 -1.1(6)
O5 C10 C11 C12 178.9(4)
C9 C10 C11 C12 0.3(6)
C8 C7 C12 C11 0.4(5)
C13 C7 C12 C11 175.7(3)
C10 C11 C12 C7 0.0(6)
C12 C7 C13 C14 128.6(4)
C8 C7 C13 C14 -56.2(5)
C6 C1 C14 O1 -177.5(3)
C2 C1 C14 O1 1.2(5)
C6 C1 C14 C13 2.0(5)
C2 C1 C14 C13 -179.3(3)
C7 C13 C14 O1 -6.7(5)
C7 C13 C14 C1 173.8(3)
C2 C3 O3 C15 78.6(4)
C4 C3 O3 C15 -106.3(4)
C3 C4 O4 C16 -175.8(3)
C5 C4 O4 C16 4.0(5)
C9 C10 O5 C17 -177.4(4)
C11 C10 O5 C17 3.9(6)

loop_
_cod_related_entry_id
_cod_related_entry_database
_cod_related_entry_code
1 ChemSpider 523831
